data_7005459
loop_
_publ_author_name
'Alvarez, Celedonio M.'
'Garc\'ia-Rodr\'iguez, Ra\'ul'
'Miguel, Daniel'

_publ_section_title
;
 Pyridine-2-carboxaldehyde as ligand: synthesis and derivatization of
 carbonyl complexes.
;
_journal_issue 32
_journal_name_full 'Dalton transactions (Cambridge, England : 2003)'
_journal_page_first 3546
_journal_page_last 3554
_journal_paper_doi 10.1039/b702418e
_journal_year 2007
_chemical_formula_sum 'C13 H12 Br Mn N2 O5'
_chemical_formula_weight 411.10
_chemical_name_systematic
;
?
;
_space_group_IT_number 2
_symmetry_cell_setting triclinic
_symmetry_space_group_name_Hall '-P 1'
_symmetry_space_group_name_H-M 'P -1'
_atom_sites_solution_hydrogens geom
_atom_sites_solution_primary direct
_atom_sites_solution_secondary difmap
_audit_creation_method SHELXL-97
_cell_angle_alpha 94.524(5)
_cell_angle_beta 102.427(5)
_cell_angle_gamma 97.655(5)
_cell_formula_units_Z 2
_cell_length_a 6.9586(17)
_cell_length_b 7.8730(19)
_cell_length_c 15.422(4)
_cell_measurement_temperature 293(2)
_cell_volume 812.7(4)
_computing_cell_refinement 'Bruker SMART'
_computing_data_collection 'Bruker SMART'
_computing_data_reduction 'Bruker SHELXTL'
_computing_molecular_graphics 'Bruker SHELXTL'
_computing_publication_material 'Bruker SHELXTL'
_computing_structure_refinement 'SHELXL-97 (Sheldrick, 1997)'
_computing_structure_solution 'SHELXS-97 (Sheldrick, 1990)'
_diffrn_ambient_temperature 293(2)
_diffrn_measured_fraction_theta_full 0.990
_diffrn_measured_fraction_theta_max 0.990
_diffrn_measurement_device_type 'CCD area detector'
_diffrn_measurement_method 'phi and omega scans'
_diffrn_radiation_monochromator graphite
_diffrn_radiation_source 'fine-focus sealed tube'
_diffrn_radiation_type MoK\a
_diffrn_radiation_wavelength 0.71073
_diffrn_reflns_av_R_equivalents 0.0978
_diffrn_reflns_av_sigmaI/netI 0.1135
_diffrn_reflns_limit_h_max 5
_diffrn_reflns_limit_h_min -7
_diffrn_reflns_limit_k_max 8
_diffrn_reflns_limit_k_min -7
_diffrn_reflns_limit_l_max 17
_diffrn_reflns_limit_l_min -17
_diffrn_reflns_number 3717
_diffrn_reflns_theta_full 23.30
_diffrn_reflns_theta_max 23.30
_diffrn_reflns_theta_min 1.36
_exptl_absorpt_coefficient_mu 3.292
_exptl_absorpt_correction_T_max 1.000000
_exptl_absorpt_correction_T_min 0.556271
_exptl_absorpt_correction_type SADABS
_exptl_crystal_colour ORANGE_RED
_exptl_crystal_density_diffrn 1.680
_exptl_crystal_density_method 'not measured'
_exptl_crystal_description NEEDDLE
_exptl_crystal_F_000 408
_exptl_crystal_size_max 0.29
_exptl_crystal_size_mid 0.07
_exptl_crystal_size_min 0.05
_refine_diff_density_max 0.769
_refine_diff_density_min -0.473
_refine_diff_density_rms 0.146
_refine_ls_extinction_method none
_refine_ls_goodness_of_fit_ref 1.030
_refine_ls_hydrogen_treatment constr
_refine_ls_matrix_type full
_refine_ls_number_parameters 200
_refine_ls_number_reflns 2334
_refine_ls_number_restraints 0
_refine_ls_restrained_S_all 1.030
_refine_ls_R_factor_all 0.1017
_refine_ls_R_factor_gt 0.0581
_refine_ls_shift/su_max 0.000
_refine_ls_shift/su_mean 0.000
_refine_ls_structure_factor_coef Fsqd
_refine_ls_weighting_details 'calc w=1/[\s^2^(Fo^2^)+(0.0848P)^2^+0.0000P] where P=(Fo^2^+2Fc^2^)/3'
_refine_ls_weighting_scheme calc
_refine_ls_wR_factor_gt 0.1550
_refine_ls_wR_factor_ref 0.1845
_reflns_number_gt 1400
_reflns_number_total 2334
_reflns_threshold_expression >2sigma(I)
_cod_data_source_file b702418e.txt
_cod_data_source_block Compound_2a_rg612am
_cod_depositor_comments
;
The following automatic conversions were performed:
'_symmetry_cell_setting' value 'Triclinic' changed to 'triclinic'
according to '/home/saulius/struct/CIF-dictionaries/cif_core.dic'
dictionary named 'cif_core.dic' version 2.4.1 from 2010-06-29.

Automatic conversion script
Id: cif_fix_enum 1527 2010-12-29 10:47:43Z saulius 
;
_cod_original_cell_volume 812.7(3)
_cod_original_sg_symbol_H-M P-1
_cod_database_code 7005459

loop_
_symmetry_equiv_pos_as_xyz
'x, y, z'
'-x, -y, -z'

loop_
_atom_site_label
_atom_site_type_symbol
_atom_site_fract_x
_atom_site_fract_y
_atom_site_fract_z
_atom_site_U_iso_or_equiv
_atom_site_adp_type
_atom_site_occupancy
_atom_site_symmetry_multiplicity
_atom_site_calc_flag
_atom_site_refinement_flags
_atom_site_disorder_assembly
_atom_site_disorder_group
Mn1 Mn -0.15894(18) 0.28165(15) 0.71545(8) 0.0422(4) Uani 1 1 d . . .
Br1 Br -0.36535(16) -0.00998(13) 0.66769(8) 0.0763(5) Uani 1 1 d . . .
N1 N -0.0972(10) 0.2719(8) 0.5894(4) 0.0401(17) Uani 1 1 d . . .
N2 N 0.0830(10) 0.1559(8) 0.7323(5) 0.0424(17) Uani 1 1 d . . .
C1 C -0.0060(15) 0.4894(13) 0.7530(6) 0.052(2) Uani 1 1 d . . .
O1 O 0.0842(11) 0.6227(9) 0.7778(5) 0.075(2) Uani 1 1 d . . .
C2 C -0.3702(16) 0.3913(12) 0.6865(6) 0.055(3) Uani 1 1 d . . .
O2 O -0.5011(11) 0.4627(9) 0.6697(5) 0.077(2) Uani 1 1 d . . .
C3 C -0.1994(16) 0.2650(12) 0.8254(8) 0.065(3) Uani 1 1 d . . .
O3 O -0.2257(14) 0.2554(12) 0.8954(6) 0.100(3) Uani 1 1 d . . .
C4 C 0.1669(14) 0.0781(11) 0.8125(6) 0.052(2) Uani 1 1 d . . .
H4A H 0.2607 0.0051 0.7989 0.062 Uiso 1 1 calc R . .
H4B H 0.0608 0.0060 0.8302 0.062 Uiso 1 1 calc R . .
C5 C 0.2702(15) 0.2112(15) 0.8883(7) 0.062(3) Uani 1 1 d . . .
O5 O 0.3051(14) 0.1399(10) 0.9620(5) 0.099(3) Uani 1 1 d . . .
O6 O 0.3161(14) 0.3585(11) 0.8814(5) 0.107(3) Uani 1 1 d . . .
C6 C 0.425(3) 0.251(2) 1.0420(9) 0.134(6) Uani 1 1 d . . .
H6A H 0.5482 0.2081 1.0636 0.161 Uiso 1 1 calc R . .
H6B H 0.4567 0.3676 1.0270 0.161 Uiso 1 1 calc R . .
C7 C 0.326(4) 0.254(3) 1.1026(12) 0.240(15) Uani 1 1 d . . .
H7A H 0.2544 0.1403 1.1024 0.361 Uiso 1 1 calc R . .
H7B H 0.2328 0.3335 1.0913 0.361 Uiso 1 1 calc R . .
H7C H 0.4152 0.2883 1.1598 0.361 Uiso 1 1 calc R . .
C11 C -0.2042(14) 0.3172(11) 0.5154(7) 0.051(2) Uani 1 1 d . . .
H11 H -0.3215 0.3601 0.5174 0.061 Uiso 1 1 calc R . .
C12 C -0.1465(17) 0.3025(11) 0.4349(6) 0.059(3) Uani 1 1 d . . .
H12 H -0.2266 0.3309 0.3832 0.071 Uiso 1 1 calc R . .
C13 C 0.0285(16) 0.2461(11) 0.4325(7) 0.055(3) Uani 1 1 d . . .
H13 H 0.0729 0.2407 0.3798 0.066 Uiso 1 1 calc R . .
C14 C 0.1380(14) 0.1978(10) 0.5075(6) 0.049(2) Uani 1 1 d . . .
H14 H 0.2573 0.1575 0.5065 0.058 Uiso 1 1 calc R . .
C15 C 0.0714(12) 0.2088(10) 0.5857(6) 0.040(2) Uani 1 1 d . . .
C16 C 0.1624(13) 0.1432(10) 0.6667(6) 0.043(2) Uani 1 1 d . . .
H16 H 0.2770 0.0928 0.6703 0.052 Uiso 1 1 calc R . .

loop_
_atom_site_aniso_label
_atom_site_aniso_U_11
_atom_site_aniso_U_22
_atom_site_aniso_U_33
_atom_site_aniso_U_23
_atom_site_aniso_U_13
_atom_site_aniso_U_12
Mn1 0.0387(8) 0.0372(8) 0.0520(9) -0.0043(6) 0.0150(6) 0.0082(6)
Br1 0.0564(8) 0.0616(8) 0.1108(10) -0.0094(6) 0.0276(7) 0.0053(5)
N1 0.038(4) 0.036(4) 0.043(4) -0.002(3) 0.006(4) 0.002(3)
N2 0.038(4) 0.036(4) 0.050(4) -0.005(3) 0.008(4) 0.003(3)
C1 0.061(7) 0.056(6) 0.045(5) -0.001(5) 0.019(5) 0.026(5)
O1 0.089(6) 0.045(4) 0.081(5) -0.012(4) 0.015(4) -0.005(4)
C2 0.056(7) 0.049(6) 0.060(6) -0.012(5) 0.025(5) 0.004(5)
O2 0.051(5) 0.069(5) 0.109(6) -0.006(4) 0.011(4) 0.021(4)
C3 0.063(7) 0.053(6) 0.078(8) -0.010(6) 0.018(6) 0.019(5)
O3 0.127(8) 0.118(7) 0.078(6) 0.020(5) 0.056(6) 0.034(5)
C4 0.051(6) 0.049(5) 0.057(6) 0.008(5) 0.005(5) 0.020(4)
C5 0.052(7) 0.061(7) 0.070(8) -0.008(6) 0.011(6) 0.008(5)
O5 0.147(8) 0.086(6) 0.047(4) 0.009(4) 0.000(5) -0.001(5)
O6 0.129(8) 0.071(6) 0.085(6) 0.001(5) -0.033(5) -0.017(5)
C6 0.186(19) 0.141(14) 0.060(9) -0.008(9) 0.009(10) 0.011(12)
C7 0.39(4) 0.19(2) 0.132(16) -0.062(15) 0.16(2) -0.08(2)
C11 0.041(6) 0.041(5) 0.064(7) -0.007(5) 0.008(5) -0.001(4)
C12 0.081(8) 0.038(5) 0.049(6) 0.001(4) 0.004(6) -0.002(5)
C13 0.072(8) 0.034(5) 0.061(7) -0.004(5) 0.025(6) 0.006(5)
C14 0.049(6) 0.035(5) 0.064(6) -0.006(4) 0.022(5) 0.003(4)
C15 0.033(5) 0.033(5) 0.054(6) -0.008(4) 0.012(4) 0.006(4)
C16 0.033(5) 0.035(5) 0.057(6) -0.005(4) 0.006(5) 0.006(4)

loop_
_atom_type_symbol
_atom_type_description
_atom_type_scat_dispersion_real
_atom_type_scat_dispersion_imag
_atom_type_scat_source
Mn Mn 0.3368 0.7283 'International Tables Vol C Tables 4.2.6.8 and 6.1.1.4'
Br Br -0.2901 2.4595 'International Tables Vol C Tables 4.2.6.8 and 6.1.1.4'
N N 0.0061 0.0033 'International Tables Vol C Tables 4.2.6.8 and 6.1.1.4'
C C 0.0033 0.0016 'International Tables Vol C Tables 4.2.6.8 and 6.1.1.4'
O O 0.0106 0.0060 'International Tables Vol C Tables 4.2.6.8 and 6.1.1.4'
H H 0.0000 0.0000 'International Tables Vol C Tables 4.2.6.8 and 6.1.1.4'

loop_
_geom_angle_atom_site_label_1
_geom_angle_atom_site_label_2
_geom_angle_atom_site_label_3
_geom_angle
_geom_angle_site_symmetry_1
_geom_angle_site_symmetry_3
_geom_angle_publ_flag
C3 Mn1 C2 91.1(4) . . ?
C3 Mn1 C1 90.3(4) . . ?
C2 Mn1 C1 88.4(4) . . ?
C3 Mn1 N2 95.9(4) . . ?
C2 Mn1 N2 173.0(4) . . ?
C1 Mn1 N2 92.5(3) . . ?
C3 Mn1 N1 172.7(4) . . ?
C2 Mn1 N1 95.2(4) . . ?
C1 Mn1 N1 93.5(3) . . ?
N2 Mn1 N1 77.8(3) . . ?
C3 Mn1 Br1 88.4(3) . . ?
C2 Mn1 Br1 92.9(3) . . ?
C1 Mn1 Br1 178.2(3) . . ?
N2 Mn1 Br1 86.35(18) . . ?
N1 Mn1 Br1 87.60(18) . . ?
C11 N1 C15 118.6(7) . . ?
C11 N1 Mn1 127.8(6) . . ?
C15 N1 Mn1 113.5(6) . . ?
C16 N2 C4 118.3(7) . . ?
C16 N2 Mn1 115.8(6) . . ?
C4 N2 Mn1 125.8(6) . . ?
O1 C1 Mn1 177.2(8) . . ?
O2 C2 Mn1 178.6(9) . . ?
O3 C3 Mn1 179.5(10) . . ?
N2 C4 C5 111.9(8) . . ?
O6 C5 O5 125.5(10) . . ?
O6 C5 C4 124.8(10) . . ?
O5 C5 C4 109.8(9) . . ?
C5 O5 C6 116.4(10) . . ?
C7 C6 O5 109.4(17) . . ?
N1 C11 C12 122.0(9) . . ?
C13 C12 C11 119.0(9) . . ?
C14 C13 C12 119.5(9) . . ?
C13 C14 C15 119.5(9) . . ?
N1 C15 C14 121.2(8) . . ?
N1 C15 C16 114.0(8) . . ?
C14 C15 C16 124.6(8) . . ?
N2 C16 C15 118.3(8) . . ?

loop_
_geom_bond_atom_site_label_1
_geom_bond_atom_site_label_2
_geom_bond_distance
_geom_bond_site_symmetry_2
_geom_bond_publ_flag
Mn1 C3 1.789(12) . ?
Mn1 C2 1.795(11) . ?
Mn1 C1 1.807(11) . ?
Mn1 N2 2.044(7) . ?
Mn1 N1 2.076(7) . ?
Mn1 Br1 2.5053(16) . ?
N1 C11 1.325(11) . ?
N1 C15 1.344(10) . ?
N2 C16 1.257(10) . ?
N2 C4 1.466(10) . ?
C1 O1 1.140(11) . ?
C2 O2 1.128(11) . ?
C3 O3 1.140(11) . ?
C4 C5 1.491(13) . ?
C5 O6 1.180(12) . ?
C5 O5 1.298(12) . ?
O5 C6 1.476(14) . ?
C6 C7 1.27(2) . ?
C11 C12 1.385(13) . ?
C12 C13 1.358(14) . ?
C13 C14 1.353(12) . ?
C14 C15 1.382(11) . ?
C15 C16 1.441(12) . ?
